data_4302730
loop_
_publ_author_name
'Stuart D. Robertson'
'Tristram Chivers'
'Heikki M. Tuononen'

_publ_contact_author_address
;
Department of Chemistry
University of Calgary, Calgary, Alberta 
T2N 1N4, Canada
;
_publ_contact_author_name 'Prof. T. Chivers'
_publ_section_title
;
Experimental and Theoretical Investigations of the Contact Ion Pairs Formed
by Reactions of the Anions [(EPR2)2N]- (R =iPr,tBu; E = S, Se) with the
Cations [(TePR2)2N]+ (R =iPr,tBu)
;
_journal_name_full 'Inorganic Chemistry'
_journal_page_first 6755
_journal_page_last 6762
_journal_paper_doi 10.1021/ic900703e
_journal_volume 48
_journal_year 2009
_chemical_formula_moiety 'C24 H56 N2 P4 Se2 Te2'
_chemical_formula_sum 'C24 H56 N2 P4 Se2 Te2'
_chemical_formula_weight 909.71
_chemical_name_systematic
; 
 ? 
;
_space_group_IT_number 14
_symmetry_cell_setting monoclinic
_symmetry_space_group_name_Hall '-P 2yn'
_symmetry_space_group_name_H-M 'P 1 21/n 1'
_atom_sites_solution_hydrogens geom
_atom_sites_solution_primary Patterson
_atom_sites_solution_secondary difmap
_audit_creation_method SHELXL-97
_cell_angle_alpha 90.00
_cell_angle_beta 108.08(3)
_cell_angle_gamma 90.00
_cell_formula_units_Z 4
_cell_length_a 10.642(2)
_cell_length_b 22.718(5)
_cell_length_c 15.812(3)
_cell_measurement_reflns_used 51163
_cell_measurement_temperature 173(2)
_cell_measurement_theta_max 27.48
_cell_measurement_theta_min 1.00
_cell_volume 3634.0(14)
_computing_cell_refinement 'Nonius DENZO'
_computing_data_collection 'Nonius COLLECT'
_computing_data_reduction 'Nonius DENZO'
_computing_molecular_graphics 'Bruker SHELXTL'
_computing_publication_material 'Bruker SHELXTL'
_computing_structure_refinement 'SHELXL-97 (Sheldrick, 1997)'
_computing_structure_solution 'SHELXS-97 (Sheldrick, 1990)'
_diffrn_ambient_temperature 173(2)
_diffrn_measured_fraction_theta_full 0.998
_diffrn_measured_fraction_theta_max 0.998
_diffrn_measurement_device_type 'Nonius KappaCCD'
_diffrn_measurement_method 'phi\omega scans'
_diffrn_radiation_monochromator graphite
_diffrn_radiation_source 'fine-focus sealed tube'
_diffrn_radiation_type MoK\a
_diffrn_radiation_wavelength 0.71073
_diffrn_reflns_av_R_equivalents 0.1125
_diffrn_reflns_av_sigmaI/netI 0.0731
_diffrn_reflns_limit_h_max 12
_diffrn_reflns_limit_h_min -12
_diffrn_reflns_limit_k_max 27
_diffrn_reflns_limit_k_min -27
_diffrn_reflns_limit_l_max 18
_diffrn_reflns_limit_l_min -18
_diffrn_reflns_number 45208
_diffrn_reflns_theta_full 25.02
_diffrn_reflns_theta_max 25.02
_diffrn_reflns_theta_min 2.70
_exptl_absorpt_coefficient_mu 3.801
_exptl_absorpt_correction_T_max 0.796
_exptl_absorpt_correction_T_min 0.692
_exptl_absorpt_correction_type multi-scan
_exptl_absorpt_process_details
;
multi-scan from symmetry-related measurements 
 Sortav (Blessing 1995)
;
_exptl_crystal_colour orange
_exptl_crystal_density_diffrn 1.663
_exptl_crystal_density_method 'not measured'
_exptl_crystal_description block
_exptl_crystal_F_000 1784
_exptl_crystal_size_max 0.28
_exptl_crystal_size_mid 0.06
_exptl_crystal_size_min 0.06
_refine_diff_density_max 0.635
_refine_diff_density_min -1.057
_refine_diff_density_rms 0.170
_refine_ls_extinction_method none
_refine_ls_goodness_of_fit_ref 1.030
_refine_ls_hydrogen_treatment constr
_refine_ls_matrix_type full
_refine_ls_number_parameters 323
_refine_ls_number_reflns 6400
_refine_ls_number_restraints 0
_refine_ls_restrained_S_all 1.030
_refine_ls_R_factor_all 0.0902
_refine_ls_R_factor_gt 0.0474
_refine_ls_shift/su_max 0.000
_refine_ls_shift/su_mean 0.000
_refine_ls_structure_factor_coef Fsqd
_refine_ls_weighting_details 'calc w=1/[\s^2^(Fo^2^)+(0.0398P)^2^+5.0459P] where P=(Fo^2^+2Fc^2^)/3'
_refine_ls_weighting_scheme calc
_refine_ls_wR_factor_gt 0.0870
_refine_ls_wR_factor_ref 0.1016
_reflns_number_gt 4317
_reflns_number_total 6400
_reflns_threshold_expression >2sigma(I)
_cod_data_source_file ic900703e_si_001_3.cif
_cod_data_source_block sdr7b
_cod_depositor_comments
;
The following automatic conversions were performed:
'_symmetry_cell_setting' value 'Monoclinic' changed to 'monoclinic'
according to '/home/saulius/struct/CIF-dictionaries/cif_core.dic'
dictionary named 'cif_core.dic' version 2.4.1 from 2010-06-29.

Automatic conversion script
Id: cif_fix_enum 1527 2010-12-29 10:47:43Z saulius 
;
_cod_database_code 4302730

loop_
_symmetry_equiv_pos_as_xyz
'x, y, z'
'-x+1/2, y+1/2, -z+1/2'
'-x, -y, -z'
'x-1/2, -y-1/2, z-1/2'

loop_
_atom_site_label
_atom_site_type_symbol
_atom_site_fract_x
_atom_site_fract_y
_atom_site_fract_z
_atom_site_U_iso_or_equiv
_atom_site_adp_type
_atom_site_occupancy
_atom_site_symmetry_multiplicity
_atom_site_calc_flag
_atom_site_refinement_flags
_atom_site_disorder_assembly
_atom_site_disorder_group
Te1 Te 0.50433(4) 0.097712(18) 0.22067(3) 0.02802(13) Uani 1 1 d . . .
Te2 Te 0.69236(4) 0.08809(2) 0.11731(3) 0.03749(15) Uani 1 1 d . . .
P1 P 0.55854(15) -0.00925(7) 0.25206(11) 0.0242(4) Uani 1 1 d . . .
P2 P 0.80514(15) 0.00895(7) 0.21634(11) 0.0253(4) Uani 1 1 d . . .
N1 N 0.7085(4) -0.0238(2) 0.2615(3) 0.0250(12) Uani 1 1 d . . .
C10 C 0.5316(6) -0.0276(3) 0.3580(4) 0.0251(14) Uani 1 1 d . . .
H10A H 0.4389 -0.0166 0.3538 0.030 Uiso 1 1 calc R . .
C11 C 0.5505(7) -0.0934(3) 0.3801(5) 0.0450(19) Uani 1 1 d . . .
H11A H 0.5472 -0.1001 0.4407 0.068 Uiso 1 1 calc R . .
H11B H 0.6363 -0.1062 0.3761 0.068 Uiso 1 1 calc R . .
H11C H 0.4799 -0.1158 0.3378 0.068 Uiso 1 1 calc R . .
C12 C 0.6258(6) 0.0084(3) 0.4329(4) 0.0394(17) Uani 1 1 d . . .
H12A H 0.6107 -0.0012 0.4894 0.059 Uiso 1 1 calc R . .
H12B H 0.6098 0.0504 0.4203 0.059 Uiso 1 1 calc R . .
H12C H 0.7174 -0.0011 0.4369 0.059 Uiso 1 1 calc R . .
C20 C 0.4462(6) -0.0497(3) 0.1580(4) 0.0303(15) Uani 1 1 d . . .
H20A H 0.4644 -0.0350 0.1033 0.036 Uiso 1 1 calc R . .
C21 C 0.4715(7) -0.1167(3) 0.1613(5) 0.0410(18) Uani 1 1 d . . .
H21A H 0.4397 -0.1329 0.1010 0.062 Uiso 1 1 calc R . .
H21B H 0.4244 -0.1354 0.1985 0.062 Uiso 1 1 calc R . .
H21C H 0.5665 -0.1242 0.1867 0.062 Uiso 1 1 calc R . .
C22 C 0.3008(6) -0.0365(3) 0.1453(5) 0.0391(18) Uani 1 1 d . . .
H22A H 0.2455 -0.0578 0.0931 0.059 Uiso 1 1 calc R . .
H22B H 0.2850 0.0059 0.1364 0.059 Uiso 1 1 calc R . .
H22C H 0.2787 -0.0491 0.1982 0.059 Uiso 1 1 calc R . .
C30 C 0.8661(6) -0.0422(3) 0.1504(4) 0.0284(15) Uani 1 1 d . . .
H30A H 0.9130 -0.0743 0.1914 0.034 Uiso 1 1 calc R . .
C31 C 0.7552(6) -0.0714(3) 0.0767(5) 0.0441(19) Uani 1 1 d . . .
H31A H 0.7929 -0.1007 0.0461 0.066 Uiso 1 1 calc R . .
H31B H 0.7079 -0.0414 0.0341 0.066 Uiso 1 1 calc R . .
H31C H 0.6936 -0.0907 0.1028 0.066 Uiso 1 1 calc R . .
C32 C 0.9664(6) -0.0147(3) 0.1115(5) 0.0411(18) Uani 1 1 d . . .
H32A H 0.9973 -0.0445 0.0777 0.062 Uiso 1 1 calc R . .
H32B H 1.0416 0.0003 0.1598 0.062 Uiso 1 1 calc R . .
H32C H 0.9249 0.0178 0.0719 0.062 Uiso 1 1 calc R . .
C40 C 0.9494(6) 0.0372(3) 0.3042(5) 0.0345(17) Uani 1 1 d . . .
H40A H 1.0119 0.0545 0.2749 0.041 Uiso 1 1 calc R . .
C41 C 0.9071(7) 0.0864(3) 0.3557(5) 0.0446(19) Uani 1 1 d . . .
H41A H 0.9850 0.1022 0.4009 0.067 Uiso 1 1 calc R . .
H41B H 0.8452 0.0705 0.3847 0.067 Uiso 1 1 calc R . .
H41C H 0.8638 0.1178 0.3145 0.067 Uiso 1 1 calc R . .
C42 C 1.0206(7) -0.0118(3) 0.3648(5) 0.049(2) Uani 1 1 d . . .
H42A H 1.0994 0.0040 0.4092 0.074 Uiso 1 1 calc R . .
H42B H 1.0470 -0.0421 0.3295 0.074 Uiso 1 1 calc R . .
H42C H 0.9616 -0.0292 0.3948 0.074 Uiso 1 1 calc R . .
Se1 Se 0.32358(6) 0.09669(3) 0.32244(5) 0.0379(2) Uani 1 1 d . . .
Se2 Se 0.35084(7) 0.35199(3) 0.24684(5) 0.0408(2) Uani 1 1 d . . .
P3 P 0.26314(15) 0.18704(7) 0.27587(12) 0.0262(4) Uani 1 1 d . . .
P4 P 0.38620(15) 0.27398(7) 0.18315(11) 0.0259(4) Uani 1 1 d . . .
C50 C 0.2694(6) 0.2315(3) 0.3740(4) 0.0329(16) Uani 1 1 d . . .
H50A H 0.2385 0.2720 0.3527 0.039 Uiso 1 1 calc R . .
C51 C 0.4132(7) 0.2367(4) 0.4348(5) 0.053(2) Uani 1 1 d . . .
H51A H 0.4161 0.2608 0.4868 0.079 Uiso 1 1 calc R . .
H51B H 0.4671 0.2551 0.4020 0.079 Uiso 1 1 calc R . .
H51C H 0.4479 0.1973 0.4545 0.079 Uiso 1 1 calc R . .
C52 C 0.1782(7) 0.2080(3) 0.4247(5) 0.047(2) Uani 1 1 d . . .
H52A H 0.1767 0.2358 0.4717 0.070 Uiso 1 1 calc R . .
H52B H 0.2111 0.1698 0.4512 0.070 Uiso 1 1 calc R . .
H52C H 0.0886 0.2033 0.3834 0.070 Uiso 1 1 calc R . .
C60 C 0.0892(6) 0.1805(3) 0.2090(4) 0.0288(15) Uani 1 1 d . . .
H60A H 0.0446 0.1558 0.2436 0.035 Uiso 1 1 calc R . .
C61 C 0.0770(6) 0.1481(3) 0.1227(5) 0.0383(17) Uani 1 1 d . . .
H61A H -0.0165 0.1404 0.0911 0.057 Uiso 1 1 calc R . .
H61B H 0.1248 0.1106 0.1360 0.057 Uiso 1 1 calc R . .
H61C H 0.1148 0.1722 0.0853 0.057 Uiso 1 1 calc R . .
C62 C 0.0171(6) 0.2403(3) 0.1919(5) 0.0402(18) Uani 1 1 d . . .
H62A H -0.0750 0.2343 0.1554 0.060 Uiso 1 1 calc R . .
H62B H 0.0610 0.2665 0.1607 0.060 Uiso 1 1 calc R . .
H62C H 0.0193 0.2581 0.2489 0.060 Uiso 1 1 calc R . .
C70 C 0.5605(6) 0.2674(3) 0.1882(5) 0.0330(16) Uani 1 1 d . . .
H70A H 0.5693 0.2309 0.1551 0.040 Uiso 1 1 calc R . .
C71 C 0.6466(6) 0.2599(3) 0.2832(5) 0.0453(19) Uani 1 1 d . . .
H71A H 0.7380 0.2526 0.2846 0.068 Uiso 1 1 calc R . .
H71B H 0.6146 0.2266 0.3101 0.068 Uiso 1 1 calc R . .
H71C H 0.6432 0.2959 0.3168 0.068 Uiso 1 1 calc R . .
C72 C 0.6097(7) 0.3189(3) 0.1449(5) 0.046(2) Uani 1 1 d . . .
H72A H 0.7046 0.3144 0.1541 0.069 Uiso 1 1 calc R . .
H72B H 0.5939 0.3559 0.1719 0.069 Uiso 1 1 calc R . .
H72C H 0.5621 0.3195 0.0810 0.069 Uiso 1 1 calc R . .
C80 C 0.2886(7) 0.2740(3) 0.0647(5) 0.0413(18) Uani 1 1 d . . .
H80A H 0.1968 0.2629 0.0627 0.050 Uiso 1 1 calc R . .
C81 C 0.2756(8) 0.3335(3) 0.0169(5) 0.058(2) Uani 1 1 d . . .
H81A H 0.2090 0.3305 -0.0418 0.087 Uiso 1 1 calc R . .
H81B H 0.3609 0.3444 0.0098 0.087 Uiso 1 1 calc R . .
H81C H 0.2487 0.3637 0.0521 0.087 Uiso 1 1 calc R . .
C82 C 0.3356(8) 0.2246(4) 0.0152(5) 0.059(2) Uani 1 1 d . . .
H82A H 0.2716 0.2195 -0.0441 0.089 Uiso 1 1 calc R . .
H82B H 0.3434 0.1878 0.0488 0.089 Uiso 1 1 calc R . .
H82C H 0.4219 0.2351 0.0094 0.089 Uiso 1 1 calc R . .
N2 N 0.3538(5) 0.2120(2) 0.2211(3) 0.0276(12) Uani 1 1 d . . .

loop_
_atom_site_aniso_label
_atom_site_aniso_U_11
_atom_site_aniso_U_22
_atom_site_aniso_U_33
_atom_site_aniso_U_23
_atom_site_aniso_U_13
_atom_site_aniso_U_12
Te1 0.0282(2) 0.0250(2) 0.0352(3) 0.0071(2) 0.01628(19) 0.00494(17)
Te2 0.0406(3) 0.0361(3) 0.0456(3) 0.0153(2) 0.0277(2) 0.0108(2)
P1 0.0215(8) 0.0248(9) 0.0289(10) 0.0048(7) 0.0116(7) 0.0006(6)
P2 0.0227(9) 0.0255(9) 0.0304(10) 0.0000(8) 0.0122(7) 0.0002(7)
N1 0.023(3) 0.028(3) 0.026(3) 0.003(2) 0.011(2) 0.003(2)
C10 0.024(3) 0.034(4) 0.022(4) 0.011(3) 0.015(3) 0.004(3)
C11 0.058(5) 0.045(5) 0.038(5) 0.013(4) 0.024(4) 0.008(4)
C12 0.039(4) 0.058(5) 0.023(4) 0.005(4) 0.013(3) 0.001(3)
C20 0.024(3) 0.039(4) 0.027(4) 0.003(3) 0.007(3) -0.003(3)
C21 0.043(4) 0.038(4) 0.041(5) -0.001(3) 0.012(4) -0.007(3)
C22 0.026(4) 0.044(5) 0.045(5) -0.004(4) 0.008(3) -0.009(3)
C30 0.029(4) 0.028(4) 0.033(4) -0.002(3) 0.018(3) 0.003(3)
C31 0.045(4) 0.050(5) 0.042(5) -0.009(4) 0.020(4) -0.003(3)
C32 0.041(4) 0.042(4) 0.053(5) -0.001(4) 0.032(4) 0.002(3)
C40 0.032(4) 0.031(4) 0.042(5) -0.007(3) 0.015(3) -0.010(3)
C41 0.042(4) 0.045(5) 0.051(5) -0.012(4) 0.021(4) -0.008(3)
C42 0.039(4) 0.056(5) 0.046(5) -0.001(4) 0.003(4) 0.003(4)
Se1 0.0386(4) 0.0345(4) 0.0505(5) 0.0187(3) 0.0282(4) 0.0121(3)
Se2 0.0452(4) 0.0289(4) 0.0586(5) -0.0085(4) 0.0310(4) -0.0054(3)
P3 0.0254(9) 0.0266(9) 0.0292(10) 0.0038(8) 0.0123(7) 0.0009(7)
P4 0.0271(9) 0.0248(9) 0.0276(10) 0.0000(8) 0.0112(7) -0.0016(7)
C50 0.041(4) 0.035(4) 0.027(4) -0.005(3) 0.017(3) -0.007(3)
C51 0.049(5) 0.084(6) 0.024(4) -0.008(4) 0.011(4) -0.012(4)
C52 0.049(4) 0.060(5) 0.042(5) 0.003(4) 0.031(4) 0.001(4)
C60 0.029(4) 0.024(4) 0.035(4) 0.000(3) 0.012(3) -0.004(3)
C61 0.037(4) 0.034(4) 0.042(5) -0.008(4) 0.010(3) -0.005(3)
C62 0.033(4) 0.039(4) 0.048(5) 0.005(4) 0.011(3) 0.010(3)
C70 0.030(4) 0.030(4) 0.043(5) -0.002(3) 0.018(3) 0.000(3)
C71 0.029(4) 0.057(5) 0.047(5) -0.011(4) 0.008(3) -0.007(3)
C72 0.046(4) 0.045(5) 0.059(6) -0.006(4) 0.034(4) -0.010(3)
C80 0.046(4) 0.042(5) 0.032(4) 0.009(4) 0.005(3) -0.008(3)
C81 0.067(5) 0.048(5) 0.055(6) 0.017(4) 0.012(4) -0.010(4)
C82 0.084(6) 0.057(5) 0.028(5) -0.003(4) 0.004(4) -0.007(4)
N2 0.027(3) 0.028(3) 0.029(3) 0.002(2) 0.010(2) -0.002(2)

loop_
_atom_type_symbol
_atom_type_description
_atom_type_scat_dispersion_real
_atom_type_scat_dispersion_imag
_atom_type_scat_source
C C 0.0033 0.0016 'International Tables Vol C Tables 4.2.6.8 and 6.1.1.4'
H H 0.0000 0.0000 'International Tables Vol C Tables 4.2.6.8 and 6.1.1.4'
N N 0.0061 0.0033 'International Tables Vol C Tables 4.2.6.8 and 6.1.1.4'
P P 0.1023 0.0942 'International Tables Vol C Tables 4.2.6.8 and 6.1.1.4'
Se Se -0.0929 2.2259 'International Tables Vol C Tables 4.2.6.8 and 6.1.1.4'
Te Te -0.5308 1.6751 'International Tables Vol C Tables 4.2.6.8 and 6.1.1.4'

loop_
_geom_angle_atom_site_label_1
_geom_angle_atom_site_label_2
_geom_angle_atom_site_label_3
_geom_angle
_geom_angle_site_symmetry_1
_geom_angle_site_symmetry_3
_geom_angle_publ_flag
P1 Te1 Se1 91.97(4) . . ?
P1 Te1 Te2 83.36(4) . . ?
Se1 Te1 Te2 175.28(2) . . ?
P2 Te2 Te1 88.98(4) . . ?
N1 P1 C10 107.7(3) . . ?
N1 P1 C20 110.7(3) . . ?
C10 P1 C20 112.3(3) . . ?
N1 P1 Te1 112.48(19) . . ?
C10 P1 Te1 108.0(2) . . ?
C20 P1 Te1 105.7(2) . . ?
N1 P2 C30 110.6(3) . . ?
N1 P2 C40 109.1(3) . . ?
C30 P2 C40 107.2(3) . . ?
N1 P2 Te2 111.81(18) . . ?
C30 P2 Te2 107.2(2) . . ?
C40 P2 Te2 110.9(2) . . ?
P1 N1 P2 128.6(3) . . ?
C12 C10 C11 109.6(5) . . ?
C12 C10 P1 109.6(4) . . ?
C11 C10 P1 112.5(4) . . ?
C22 C20 C21 110.9(5) . . ?
C22 C20 P1 112.7(5) . . ?
C21 C20 P1 113.7(4) . . ?
C32 C30 C31 110.1(6) . . ?
C32 C30 P2 113.0(4) . . ?
C31 C30 P2 112.8(4) . . ?
C42 C40 C41 111.9(6) . . ?
C42 C40 P2 111.0(5) . . ?
C41 C40 P2 110.0(4) . . ?
P3 Se1 Te1 88.97(5) . . ?
N2 P3 C60 113.0(3) . . ?
N2 P3 C50 113.3(3) . . ?
C60 P3 C50 107.3(3) . . ?
N2 P3 Se1 110.55(19) . . ?
C60 P3 Se1 104.8(2) . . ?
C50 P3 Se1 107.4(2) . . ?
N2 P4 C70 104.1(3) . . ?
N2 P4 C80 105.2(3) . . ?
C70 P4 C80 106.7(3) . . ?
N2 P4 Se2 117.5(2) . . ?
C70 P4 Se2 111.8(2) . . ?
C80 P4 Se2 110.8(2) . . ?
C52 C50 C51 111.6(6) . . ?
C52 C50 P3 112.7(5) . . ?
C51 C50 P3 109.8(5) . . ?
C61 C60 C62 111.7(6) . . ?
C61 C60 P3 110.3(4) . . ?
C62 C60 P3 112.9(4) . . ?
C71 C70 C72 110.2(6) . . ?
C71 C70 P4 110.2(5) . . ?
C72 C70 P4 113.6(5) . . ?
C81 C80 C82 112.7(6) . . ?
C81 C80 P4 116.0(5) . . ?
C82 C80 P4 110.4(5) . . ?
P3 N2 P4 138.9(3) . . ?

loop_
_geom_bond_atom_site_label_1
_geom_bond_atom_site_label_2
_geom_bond_distance
_geom_bond_site_symmetry_2
_geom_bond_publ_flag
Te1 P1 2.5112(17) . ?
Te1 Se1 2.8654(10) . ?
Te1 Te2 2.9584(9) . ?
Te2 P2 2.4410(18) . ?
P1 N1 1.591(5) . ?
P1 C10 1.833(6) . ?
P1 C20 1.839(6) . ?
P2 N1 1.606(5) . ?
P2 C30 1.811(6) . ?
P2 C40 1.837(6) . ?
C10 C12 1.529(8) . ?
C10 C11 1.534(8) . ?
C20 C22 1.527(8) . ?
C20 C21 1.544(9) . ?
C30 C32 1.521(8) . ?
C30 C31 1.529(9) . ?
C40 C42 1.511(9) . ?
C40 C41 1.530(9) . ?
Se1 P3 2.2078(18) . ?
Se2 P4 2.1288(18) . ?
P3 N2 1.587(5) . ?
P3 C60 1.831(6) . ?
P3 C50 1.836(6) . ?
P4 N2 1.609(5) . ?
P4 C70 1.838(6) . ?
P4 C80 1.839(7) . ?
C50 C52 1.534(9) . ?
C50 C51 1.538(9) . ?
C60 C61 1.522(9) . ?
C60 C62 1.542(8) . ?
C70 C71 1.508(9) . ?
C70 C72 1.528(9) . ?
C80 C81 1.534(9) . ?
C80 C82 1.537(10) . ?
